data_7241706
loop_
_publ_author_name
'Jakupec, Nikola'
'Fotovi\'c, Luka'
'Stilinovi\'c, Vladimir'

_publ_section_title
;
 The effect of halogen bonding on protonated hexacyanoferrate networks in
 hexacyanoferrates of halogenopyridines
;
_journal_issue 46
_journal_name_full CrystEngComm
_journal_page_first 8142
_journal_page_last 8150
_journal_paper_doi 10.1039/D0CE01359E
_journal_volume 22
_journal_year 2020
_chemical_formula_sum 'C16 H16 Fe I2 N8 O2'
_chemical_formula_weight 662.02
_space_group_crystal_system monoclinic
_space_group_IT_number 15
_space_group_name_Hall '-C 2yc'
_space_group_name_H-M_alt 'C 1 2/c 1'
_atom_sites_solution_hydrogens mixed
_audit_creation_method SHELXL-2018/3
_audit_update_record
;
2020-09-14 deposited with the CCDC.	2020-11-09 downloaded from the CCDC.
;
_cell_angle_alpha 90
_cell_angle_beta 108.571(9)
_cell_angle_gamma 90
_cell_formula_units_Z 4
_cell_length_a 14.9231(14)
_cell_length_b 8.4115(7)
_cell_length_c 18.7857(16)
_cell_measurement_reflns_used 2023
_cell_measurement_temperature 293(2)
_cell_measurement_theta_max 33.0510
_cell_measurement_theta_min 4.7060
_cell_volume 2235.3(4)
_computing_cell_refinement 'CrysAlisPro 1.171.40.67a (Rigaku OD, 2019)'
_computing_data_collection 'CrysAlisPro 1.171.40.67a (Rigaku OD, 2019)'
_computing_data_reduction 'CrysAlisPro 1.171.40.67a (Rigaku OD, 2019)'
_computing_structure_refinement 'SHELXL-2018/3 (Sheldrick, 2018)'
_computing_structure_solution
;
SHELXT (Sheldrick, G. M. (2015). Acta Cryst. A71, 3-8.)
;
_diffrn_ambient_temperature 293(2)
_diffrn_detector_area_resol_mean 16.3426
_diffrn_measured_fraction_theta_full 0.995
_diffrn_measured_fraction_theta_max 0.995
_diffrn_measurement_device_type 'Xcalibur, Sapphire3'
_diffrn_measurement_method '\w scans'
_diffrn_radiation_type MoK\a
_diffrn_radiation_wavelength 0.71073
_diffrn_reflns_av_R_equivalents 0.0474
_diffrn_reflns_av_unetI/netI 0.0456
_diffrn_reflns_Laue_measured_fraction_full 0.995
_diffrn_reflns_Laue_measured_fraction_max 0.995
_diffrn_reflns_limit_h_max 18
_diffrn_reflns_limit_h_min -12
_diffrn_reflns_limit_k_max 10
_diffrn_reflns_limit_k_min -9
_diffrn_reflns_limit_l_max 23
_diffrn_reflns_limit_l_min -23
_diffrn_reflns_number 6293
_diffrn_reflns_point_group_measured_fraction_full 0.995
_diffrn_reflns_point_group_measured_fraction_max 0.995
_diffrn_reflns_theta_full 25.242
_diffrn_reflns_theta_max 26.996
_diffrn_reflns_theta_min 4.212
_diffrn_source 'fine-focus sealed X-ray tube'
_exptl_absorpt_coefficient_mu 3.465
_exptl_absorpt_correction_T_max 1.00000
_exptl_absorpt_correction_T_min 0.20189
_exptl_absorpt_correction_type multi-scan
_exptl_absorpt_process_details
;
CrysAlisPro 1.171.40.67a (Rigaku Oxford Diffraction, 2019)
Empirical absorption correction using spherical harmonics,
 implemented in SCALE3 ABSPACK scaling algorithm.
;
_exptl_crystal_colour green
_exptl_crystal_density_diffrn 1.967
_exptl_crystal_description block
_exptl_crystal_F_000 1264
_exptl_crystal_size_max 0.35
_exptl_crystal_size_mid 0.30
_exptl_crystal_size_min 0.25
_refine_diff_density_max 1.341
_refine_diff_density_min -1.425
_refine_diff_density_rms 0.155
_refine_ls_extinction_coef 0.0008(2)
_refine_ls_extinction_expression Fc^*^=kFc[1+0.001xFc^2^\l^3^/sin(2\q)]^-1/4^
_refine_ls_extinction_method 'SHELXL-2018/3 (Sheldrick 2018)'
_refine_ls_goodness_of_fit_ref 1.036
_refine_ls_hydrogen_treatment mixed
_refine_ls_matrix_type full
_refine_ls_number_parameters 145
_refine_ls_number_reflns 2422
_refine_ls_number_restraints 5
_refine_ls_restrained_S_all 1.035
_refine_ls_R_factor_all 0.0533
_refine_ls_R_factor_gt 0.0442
_refine_ls_shift/su_max 0.001
_refine_ls_shift/su_mean 0.000
_refine_ls_structure_factor_coef Fsqd
_refine_ls_weighting_details 'w=1/[\s^2^(Fo^2^)+(0.0674P)^2^] where P=(Fo^2^+2Fc^2^)/3'
_refine_ls_weighting_scheme calc
_refine_ls_wR_factor_gt 0.1115
_refine_ls_wR_factor_ref 0.1189
_reflns_Friedel_coverage 0.000
_reflns_number_gt 1979
_reflns_number_total 2422
_reflns_threshold_expression 'I > 2\s(I)'
_cod_data_source_file d0ce01359e2.cif
_cod_data_source_block HCF_3IPy
_cod_original_sg_symbol_H-M 'C 2/c'
_cod_database_code 7241706
_shelx_shelxl_version_number 2018/3
_shelx_space_group_comment
;
The symmetry employed for this shelxl refinement is uniquely defined
by the following loop, which should always be used as a source of
symmetry information in preference to the above space-group names.
They are only intended as comments.
;

loop_
_space_group_symop_operation_xyz
'x, y, z'
'-x, y, -z+1/2'
'x+1/2, y+1/2, z'
'-x+1/2, y+1/2, -z+1/2'
'-x, -y, -z'
'x, -y, z-1/2'
'-x+1/2, -y+1/2, -z'
'x+1/2, -y+1/2, z-1/2'

loop_
_atom_site_label
_atom_site_type_symbol
_atom_site_fract_x
_atom_site_fract_y
_atom_site_fract_z
_atom_site_U_iso_or_equiv
_atom_site_adp_type
_atom_site_occupancy
_atom_site_site_symmetry_order
_atom_site_calc_flag
_atom_site_refinement_flags_posn
_atom_site_refinement_flags_adp
_atom_site_refinement_flags_occupancy
_atom_site_disorder_assembly
_atom_site_disorder_group
I1 I 0.98494(2) 0.74737(3) 0.49603(2) 0.04874(19) Uani 1 1 d . . . . .
Fe1 Fe 0.500000 0.34711(9) 0.250000 0.0304(2) Uani 1 2 d S T P . .
O1 O 0.2968(2) -0.1355(4) 0.33565(18) 0.0448(7) Uani 1 1 d D . . . .
N4 N 0.7538(2) 0.5000(4) 0.5309(2) 0.0396(8) Uani 1 1 d . . . . .
H4N H 0.712820 0.433372 0.504624 0.048 Uiso 1 1 calc R U . . .
N1 N 0.6283(3) 0.3476(5) 0.41425(18) 0.0457(9) Uani 1 1 d . . . . .
N2 N 0.6235(3) 0.6024(5) 0.2087(2) 0.0470(9) Uani 1 1 d . . . . .
N3 N 0.3789(3) 0.0992(5) 0.2899(2) 0.0545(10) Uani 1 1 d D . . . .
C2 C 0.5769(3) 0.5091(5) 0.2247(2) 0.0339(9) Uani 1 1 d . . . . .
C5 C 0.8861(3) 0.6606(5) 0.5437(2) 0.0379(9) Uani 1 1 d . . . . .
C3 C 0.4250(3) 0.1932(5) 0.2744(2) 0.0372(9) Uani 1 1 d . . . . .
C1 C 0.5806(3) 0.3482(5) 0.3528(2) 0.0351(9) Uani 1 1 d . . . . .
C4 C 0.8197(3) 0.5542(6) 0.5036(2) 0.0393(9) Uani 1 1 d . . . . .
H4 H 0.820858 0.519615 0.456826 0.047 Uiso 1 1 calc R U . . .
C6 C 0.8823(4) 0.7105(6) 0.6132(2) 0.0490(12) Uani 1 1 d . . . . .
H6 H 0.926217 0.783193 0.641477 0.059 Uiso 1 1 calc R U . . .
C8 C 0.7486(3) 0.5451(6) 0.5980(2) 0.0455(10) Uani 1 1 d . . . . .
H8 H 0.701687 0.504336 0.615664 0.055 Uiso 1 1 calc R U . . .
C7 C 0.8129(4) 0.6516(6) 0.6400(2) 0.0507(12) Uani 1 1 d . . . . .
H7 H 0.810027 0.684278 0.686472 0.061 Uiso 1 1 calc R U . . .
H1V H 0.321(4) -0.228(4) 0.318(4) 0.09(2) Uiso 1 1 d D . . . .
H3N H 0.348(7) 0.031(7) 0.318(5) 0.22(5) Uiso 1 1 d D . . . .
H2V H 0.2300(9) -0.144(8) 0.326(4) 0.10(2) Uiso 1 1 d D . . . .

loop_
_atom_site_aniso_label
_atom_site_aniso_U_11
_atom_site_aniso_U_22
_atom_site_aniso_U_33
_atom_site_aniso_U_23
_atom_site_aniso_U_13
_atom_site_aniso_U_12
I1 0.0403(3) 0.0499(3) 0.0556(3) 0.00271(12) 0.01472(17) -0.00605(13)
Fe1 0.0286(4) 0.0309(5) 0.0294(4) 0.000 0.0059(3) 0.000
O1 0.0416(17) 0.0372(17) 0.0591(17) -0.0044(14) 0.0210(15) -0.0036(14)
N4 0.0395(19) 0.039(2) 0.0354(17) 0.0011(13) 0.0049(14) -0.0043(16)
N1 0.0392(19) 0.057(2) 0.0339(17) 0.0031(16) 0.0016(15) -0.0068(18)
N2 0.049(2) 0.048(2) 0.0480(19) 0.0003(16) 0.0211(17) -0.009(2)
N3 0.060(3) 0.051(3) 0.052(2) -0.0025(18) 0.0162(19) -0.018(2)
C2 0.035(2) 0.035(2) 0.0308(17) -0.0001(14) 0.0098(15) 0.0043(18)
C5 0.037(2) 0.036(2) 0.0366(18) 0.0005(16) 0.0055(16) 0.0005(19)
C3 0.035(2) 0.039(2) 0.0327(18) -0.0029(17) 0.0049(16) -0.004(2)
C1 0.032(2) 0.034(2) 0.0404(19) 0.0004(16) 0.0137(16) -0.0036(18)
C4 0.039(2) 0.045(2) 0.0311(17) -0.0012(17) 0.0072(16) 0.002(2)
C6 0.058(3) 0.044(2) 0.037(2) -0.0004(19) 0.004(2) -0.010(2)
C8 0.050(3) 0.048(2) 0.042(2) 0.012(2) 0.0192(19) 0.004(2)
C7 0.068(3) 0.053(3) 0.0321(19) -0.0037(19) 0.017(2) -0.004(3)

loop_
_atom_type_symbol
_atom_type_description
_atom_type_scat_dispersion_real
_atom_type_scat_dispersion_imag
_atom_type_scat_source
C C 0.0033 0.0016 'International Tables Vol C Tables 4.2.6.8 and 6.1.1.4'
H H 0.0000 0.0000 'International Tables Vol C Tables 4.2.6.8 and 6.1.1.4'
N N 0.0061 0.0033 'International Tables Vol C Tables 4.2.6.8 and 6.1.1.4'
O O 0.0106 0.0060 'International Tables Vol C Tables 4.2.6.8 and 6.1.1.4'
Fe Fe 0.3463 0.8444 'International Tables Vol C Tables 4.2.6.8 and 6.1.1.4'
I I -0.4742 1.8119 'International Tables Vol C Tables 4.2.6.8 and 6.1.1.4'

loop_
_geom_angle_atom_site_label_1
_geom_angle_atom_site_label_2
_geom_angle_atom_site_label_3
_geom_angle
_geom_angle_site_symmetry_1
_geom_angle_site_symmetry_3
_geom_angle_publ_flag
C3 Fe1 C3 91.9(3) 2_655 . ?
C3 Fe1 C1 89.36(17) 2_655 2_655 ?
C3 Fe1 C1 91.01(17) . 2_655 ?
C3 Fe1 C1 91.01(17) 2_655 . ?
C3 Fe1 C1 89.35(17) . . ?
C1 Fe1 C1 179.5(2) 2_655 . ?
C3 Fe1 C2 179.27(18) 2_655 2_655 ?
C3 Fe1 C2 88.81(18) . 2_655 ?
C1 Fe1 C2 90.75(16) 2_655 2_655 ?
C1 Fe1 C2 88.88(16) . 2_655 ?
C3 Fe1 C2 88.81(18) 2_655 . ?
C3 Fe1 C2 179.27(18) . . ?
C1 Fe1 C2 88.88(16) 2_655 . ?
C1 Fe1 C2 90.75(16) . . ?
C2 Fe1 C2 90.5(2) 2_655 . ?
H1V O1 H2V 111(4) . . ?
C4 N4 C8 122.6(4) . . ?
C4 N4 H4N 118.7 . . ?
C8 N4 H4N 118.7 . . ?
C3 N3 H3N 163(5) . . ?
N2 C2 Fe1 178.1(3) . . ?
C4 C5 C6 118.4(4) . . ?
C4 C5 I1 118.6(3) . . ?
C6 C5 I1 123.0(3) . . ?
N3 C3 Fe1 179.5(4) . . ?
N1 C1 Fe1 179.4(4) . . ?
N4 C4 C5 120.4(4) . . ?
N4 C4 H4 119.8 . . ?
C5 C4 H4 119.8 . . ?
C7 C6 C5 119.6(4) . . ?
C7 C6 H6 120.2 . . ?
C5 C6 H6 120.2 . . ?
N4 C8 C7 119.1(4) . . ?
N4 C8 H8 120.4 . . ?
C7 C8 H8 120.4 . . ?
C8 C7 C6 119.8(4) . . ?
C8 C7 H7 120.1 . . ?
C6 C7 H7 120.1 . . ?

loop_
_geom_bond_atom_site_label_1
_geom_bond_atom_site_label_2
_geom_bond_distance
_geom_bond_site_symmetry_2
_geom_bond_publ_flag
I1 C5 2.086(4) . ?
Fe1 C3 1.862(5) 2_655 ?
Fe1 C3 1.862(5) . ?
Fe1 C1 1.922(4) 2_655 ?
Fe1 C1 1.922(4) . ?
Fe1 C2 1.935(4) 2_655 ?
Fe1 C2 1.935(4) . ?
O1 H1V 0.959(5) . ?
O1 H2V 0.959(5) . ?
N4 C4 1.327(5) . ?
N4 C8 1.342(5) . ?
N4 H4N 0.8600 . ?
N1 C1 1.147(5) . ?
N2 C2 1.152(5) . ?
N3 C3 1.144(6) . ?
N3 H3N 0.990(5) . ?
C5 C4 1.369(6) . ?
C5 C6 1.390(6) . ?
C4 H4 0.9300 . ?
C6 C7 1.378(7) . ?
C6 H6 0.9300 . ?
C8 C7 1.366(7) . ?
C8 H8 0.9300 . ?
C7 H7 0.9300 . ?
